data_4068921
loop_
_publ_author_name
'Shi, Yujie'
'Li, Min'
'Hu, Qingping'
'Li, Xiaoyan'
'Sun, Hongjian'

_publ_section_title
;
 C&#x2212;Cl Bond Activation ofortho-Chlorinated Imine with Iron Complexes
 in Low Oxidation States
;
_journal_issue 7
_journal_name_full Organometallics
_journal_page_first 2206
_journal_paper_doi 10.1021/om801162u
_journal_volume 28
_journal_year 2009
_chemical_formula_sum 'C23.5 H37 Cl Fe N O P3'
_chemical_formula_weight 533.75
_chemical_name_systematic
; 
 ? 
;
_space_group_IT_number 14
_symmetry_space_group_name_Hall '-P 2yn'
_symmetry_space_group_name_H-M 'P 1 21/n 1'
_atom_sites_solution_hydrogens geom
_atom_sites_solution_primary direct
_atom_sites_solution_secondary difmap
_audit_creation_method SHELXL-97
_cell_angle_alpha 90.00
_cell_angle_beta 99.450(6)
_cell_angle_gamma 90.00
_cell_formula_units_Z 4
_cell_length_a 8.9303(10)
_cell_length_b 33.154(3)
_cell_length_c 9.7044(9)
_cell_measurement_temperature 273(2)
_cell_volume 2834.2(5)
_computing_structure_refinement 'SHELXL-97 (Sheldrick, 1997)'
_computing_structure_solution 'SHELXS-97 (Sheldrick, 1990)'
_diffrn_ambient_temperature 273(2)
_diffrn_measured_fraction_theta_full 0.914
_diffrn_measured_fraction_theta_max 0.914
_diffrn_radiation_monochromator graphite
_diffrn_radiation_source 'fine-focus sealed tube'
_diffrn_radiation_type MoK\a
_diffrn_radiation_wavelength 0.71073
_diffrn_reflns_av_R_equivalents 0.0235
_diffrn_reflns_av_sigmaI/netI 0.0233
_diffrn_reflns_limit_h_max 10
_diffrn_reflns_limit_h_min -9
_diffrn_reflns_limit_k_max 42
_diffrn_reflns_limit_k_min -38
_diffrn_reflns_limit_l_max 12
_diffrn_reflns_limit_l_min -12
_diffrn_reflns_number 22090
_diffrn_reflns_theta_full 27.55
_diffrn_reflns_theta_max 27.55
_diffrn_reflns_theta_min 2.21
_exptl_absorpt_coefficient_mu 0.811
_exptl_crystal_density_diffrn 1.251
_exptl_crystal_density_method 'not measured'
_exptl_crystal_F_000 1124
_refine_diff_density_max 0.336
_refine_diff_density_min -0.404
_refine_diff_density_rms 0.049
_refine_ls_extinction_method none
_refine_ls_goodness_of_fit_ref 1.052
_refine_ls_hydrogen_treatment mixed
_refine_ls_matrix_type full
_refine_ls_number_parameters 290
_refine_ls_number_reflns 5994
_refine_ls_number_restraints 6
_refine_ls_restrained_S_all 1.052
_refine_ls_R_factor_all 0.0465
_refine_ls_R_factor_gt 0.0368
_refine_ls_shift/su_max 5.830
_refine_ls_shift/su_mean 0.022
_refine_ls_structure_factor_coef Fsqd
_refine_ls_weighting_details 'calc w=1/[\s^2^(Fo^2^)+(0.0388P)^2^+1.3741P] where P=(Fo^2^+2Fc^2^)/3'
_refine_ls_weighting_scheme calc
_refine_ls_wR_factor_gt 0.0863
_refine_ls_wR_factor_ref 0.0912
_reflns_number_gt 5033
_reflns_number_total 5994
_reflns_threshold_expression >2sigma(I)
_cod_data_source_file om801162u_si_003.cif
_cod_data_source_block 071109c
_cod_original_cell_volume 2834.3(5)
_cod_original_formula_sum 'C23.50 H37 Cl Fe N O P3'
_cod_database_code 4068921

loop_
_symmetry_equiv_pos_as_xyz
'x, y, z'
'-x+1/2, y+1/2, -z+1/2'
'-x, -y, -z'
'x-1/2, -y-1/2, z-1/2'

loop_
_atom_site_label
_atom_site_type_symbol
_atom_site_fract_x
_atom_site_fract_y
_atom_site_fract_z
_atom_site_U_iso_or_equiv
_atom_site_adp_type
_atom_site_occupancy
_atom_site_symmetry_multiplicity
_atom_site_calc_flag
_atom_site_refinement_flags
Fe Fe 0.08565(3) 0.149700(8) 0.02033(3) 0.03229(9) Uani 1 1 d .
Cl Cl -0.10123(7) 0.199896(17) -0.05941(6) 0.05622(17) Uani 1 1 d .
P3 P -0.04636(7) 0.12786(2) 0.18500(5) 0.04823(16) Uani 1 1 d .
P2 P 0.19288(8) 0.200925(17) 0.15987(7) 0.05229(17) Uani 1 1 d .
P1 P 0.23230(7) 0.16345(2) -0.14400(6) 0.05195(17) Uani 1 1 d .
N1 N -0.02359(19) 0.10675(5) -0.11225(16) 0.0371(4) Uani 1 1 d .
C1 C 0.2231(2) 0.10443(6) 0.0761(2) 0.0366(4) Uani 1 1 d .
C8 C -0.1614(2) 0.10847(7) -0.2142(2) 0.0419(5) Uani 1 1 d .
C7 C 0.0441(3) 0.07209(7) -0.1008(2) 0.0505(6) Uani 1 1 d .
H7A H 0.0058 0.0503 -0.1561 0.061 Uiso 1 1 calc R
C6 C 0.1801(3) 0.06840(6) 0.0002(2) 0.0469(5) Uani 1 1 d .
C2 C 0.3571(3) 0.09997(7) 0.1752(2) 0.0476(5) Uani 1 1 d .
H2A H 0.3930 0.1222 0.2292 0.057 Uiso 1 1 calc R
C9 C -0.1837(3) 0.13914(8) -0.3117(2) 0.0500(6) Uani 1 1 d .
H9A H -0.1133 0.1599 -0.3082 0.060 Uiso 1 1 calc R
C3 C 0.4374(3) 0.06422(8) 0.1957(3) 0.0576(6) Uani 1 1 d .
H3A H 0.5240 0.0630 0.2634 0.069 Uiso 1 1 calc R
C11 C -0.4169(3) 0.10882(9) -0.4204(3) 0.0668(8) Uani 1 1 d .
H11A H -0.5016 0.1087 -0.4903 0.080 Uiso 1 1 calc R
C14 C 0.1891(4) 0.20730(11) -0.2605(3) 0.0885(11) Uani 1 1 d .
H14A H 0.2617 0.2088 -0.3231 0.133 Uiso 1 1 calc R
H14B H 0.1940 0.2315 -0.2057 0.133 Uiso 1 1 calc R
H14C H 0.0889 0.2044 -0.3135 0.133 Uiso 1 1 calc R
C18 C 0.3674(3) 0.19598(8) 0.2899(3) 0.0708(8) Uani 1 1 d .
H18A H 0.3907 0.2214 0.3357 0.106 Uiso 1 1 calc R
H18B H 0.4499 0.1880 0.2438 0.106 Uiso 1 1 calc R
H18C H 0.3523 0.1760 0.3578 0.106 Uiso 1 1 calc R
C17 C 0.0730(4) 0.22605(10) 0.2713(4) 0.0915(11) Uani 1 1 d .
H17A H 0.1303 0.2469 0.3248 0.137 Uiso 1 1 calc R
H17B H 0.0401 0.2067 0.3334 0.137 Uiso 1 1 calc R
H17C H -0.0140 0.2377 0.2137 0.137 Uiso 1 1 calc R
C5 C 0.2619(3) 0.03227(7) 0.0188(3) 0.0679(8) Uani 1 1 d .
H5A H 0.2290 0.0098 -0.0352 0.081 Uiso 1 1 calc R
C22 C 0.0563(3) 0.12199(11) 0.3638(2) 0.0786(9) Uani 1 1 d .
H22A H -0.0123 0.1126 0.4232 0.118 Uiso 1 1 calc R
H22B H 0.0980 0.1475 0.3974 0.118 Uiso 1 1 calc R
H22C H 0.1370 0.1028 0.3644 0.118 Uiso 1 1 calc R
C12 C -0.3972(3) 0.07896(9) -0.3227(3) 0.0739(8) Uani 1 1 d .
H12A H -0.4695 0.0587 -0.3255 0.089 Uiso 1 1 calc R
C13 C -0.2699(3) 0.07858(8) -0.2189(3) 0.0615(7) Uani 1 1 d .
H13A H -0.2576 0.0581 -0.1524 0.074 Uiso 1 1 calc R
C16 C 0.2357(3) 0.12417(11) -0.2763(3) 0.0777(9) Uani 1 1 d .
H16A H 0.3001 0.1325 -0.3410 0.116 Uiso 1 1 calc R
H16B H 0.1347 0.1198 -0.3255 0.116 Uiso 1 1 calc R
H16C H 0.2740 0.0996 -0.2316 0.116 Uiso 1 1 calc R
C10 C -0.3116(3) 0.13887(9) -0.4151(2) 0.0600(7) Uani 1 1 d .
H10A H -0.3255 0.1594 -0.4813 0.072 Uiso 1 1 calc R
C15 C 0.4382(3) 0.16805(11) -0.0868(3) 0.0770(9) Uani 1 1 d .
H15A H 0.4865 0.1739 -0.1659 0.115 Uiso 1 1 calc R
H15B H 0.4773 0.1432 -0.0447 0.115 Uiso 1 1 calc R
H15C H 0.4584 0.1895 -0.0197 0.115 Uiso 1 1 calc R
C4 C 0.3916(3) 0.03016(8) 0.1174(3) 0.0681(8) Uani 1 1 d .
H4A H 0.4472 0.0064 0.1311 0.082 Uiso 1 1 calc R
C21 C -0.1260(4) 0.07691(10) 0.1623(3) 0.0854(10) Uani 1 1 d .
H21A H -0.1796 0.0709 0.2379 0.128 Uiso 1 1 calc R
H21B H -0.0455 0.0578 0.1619 0.128 Uiso 1 1 calc R
H21C H -0.1948 0.0754 0.0754 0.128 Uiso 1 1 calc R
C20 C -0.2189(3) 0.15501(12) 0.2114(3) 0.0868(10) Uani 1 1 d .
H20A H -0.2620 0.1422 0.2845 0.130 Uiso 1 1 calc R
H20B H -0.2911 0.1546 0.1264 0.130 Uiso 1 1 calc R
H20C H -0.1936 0.1824 0.2370 0.130 Uiso 1 1 calc R
C19 C 0.2443(4) 0.24656(8) 0.0713(4) 0.0942(12) Uani 1 1 d .
H19A H 0.2882 0.2659 0.1397 0.141 Uiso 1 1 calc R
H19B H 0.1551 0.2578 0.0161 0.141 Uiso 1 1 calc R
H19C H 0.3166 0.2398 0.0119 0.141 Uiso 1 1 calc R
C36 C 1.0000 0.0000 0.5000 0.200(6) Uani 1 2 d SD
O1 O 0.8718(12) -0.0027(4) 0.516(2) 0.446(11) Uani 1 1 d D
C44 C 1.176(8) 0.000(3) 0.523(6) 1.05(8) Uani 1 1 d D
C45 C 0.7362(9) -0.0105(3) 0.4710(15) 0.234(5) Uani 1 1 d D
C47 C 0.749(19) 0.003(3) 0.318(8) 2.00(16) Uiso 1 1 d D

loop_
_atom_site_aniso_label
_atom_site_aniso_U_11
_atom_site_aniso_U_22
_atom_site_aniso_U_33
_atom_site_aniso_U_23
_atom_site_aniso_U_13
_atom_site_aniso_U_12
Fe 0.03280(18) 0.02952(15) 0.03194(14) -0.00080(10) -0.00241(11) 0.00124(11)
Cl 0.0571(4) 0.0427(3) 0.0608(3) 0.0022(2) -0.0143(3) 0.0136(3)
P3 0.0421(4) 0.0690(4) 0.0324(3) 0.0028(2) 0.0026(2) 0.0012(3)
P2 0.0511(4) 0.0349(3) 0.0626(4) -0.0132(3) -0.0150(3) 0.0053(3)
P1 0.0395(4) 0.0701(4) 0.0446(3) 0.0122(3) 0.0023(2) -0.0086(3)
N1 0.0363(10) 0.0370(9) 0.0355(8) -0.0027(7) -0.0021(7) -0.0011(7)
C1 0.0366(12) 0.0337(10) 0.0380(10) 0.0009(8) 0.0018(8) 0.0034(8)
C8 0.0375(12) 0.0458(12) 0.0396(10) -0.0094(9) -0.0021(9) -0.0001(9)
C7 0.0525(15) 0.0391(12) 0.0548(13) -0.0132(10) -0.0061(11) 0.0001(10)
C6 0.0461(14) 0.0369(11) 0.0539(12) -0.0057(9) -0.0032(10) 0.0056(10)
C2 0.0440(13) 0.0433(12) 0.0514(12) -0.0032(9) -0.0046(10) 0.0045(10)
C9 0.0472(14) 0.0630(15) 0.0377(11) -0.0017(10) 0.0012(10) -0.0005(11)
C3 0.0468(15) 0.0534(14) 0.0663(15) 0.0039(12) -0.0093(12) 0.0126(11)
C11 0.0499(16) 0.089(2) 0.0540(14) -0.0205(14) -0.0153(12) 0.0088(15)
C14 0.073(2) 0.110(3) 0.0783(19) 0.0492(19) 0.0000(16) -0.0240(19)
C18 0.0617(18) 0.0532(15) 0.0837(19) -0.0240(13) -0.0290(15) 0.0062(13)
C17 0.080(2) 0.075(2) 0.111(2) -0.0553(19) -0.0101(18) 0.0223(17)
C5 0.0718(19) 0.0393(13) 0.0845(18) -0.0156(12) -0.0110(15) 0.0134(12)
C22 0.070(2) 0.126(3) 0.0365(12) 0.0137(14) -0.0003(12) 0.0046(18)
C12 0.0521(17) 0.0744(19) 0.085(2) -0.0112(16) -0.0177(15) -0.0142(14)
C13 0.0540(16) 0.0561(15) 0.0667(15) 0.0005(12) -0.0124(12) -0.0110(12)
C16 0.0591(19) 0.129(3) 0.0485(14) -0.0114(15) 0.0182(12) -0.0039(17)
C10 0.0582(17) 0.0815(19) 0.0370(11) 0.0006(11) -0.0017(11) 0.0138(14)
C15 0.0434(16) 0.110(3) 0.0757(18) 0.0144(17) 0.0043(13) -0.0151(16)
C4 0.0654(18) 0.0442(14) 0.0888(19) -0.0016(13) -0.0048(15) 0.0231(13)
C21 0.093(2) 0.092(2) 0.0738(18) 0.0156(16) 0.0214(17) -0.0378(19)
C20 0.0516(19) 0.144(3) 0.0678(18) 0.0029(18) 0.0170(14) 0.0211(19)
C19 0.108(3) 0.0387(15) 0.120(3) 0.0032(16) -0.030(2) -0.0181(16)
C36 0.047(4) 0.172(9) 0.383(19) -0.014(9) 0.042(7) 0.010(5)
O1 0.341(12) 0.310(12) 0.64(3) 0.044(14) -0.069(19) 0.020(14)
C44 1.7(2) 1.18(10) 0.32(3) 0.31(4) 0.25(9) -0.08(16)
C45 0.102(5) 0.203(8) 0.374(15) -0.078(9) -0.025(7) -0.006(5)

loop_
_atom_type_symbol
_atom_type_description
_atom_type_scat_dispersion_real
_atom_type_scat_dispersion_imag
_atom_type_scat_source
C C 0.0033 0.0016 'International Tables Vol C Tables 4.2.6.8 and 6.1.1.4'
H H 0.0000 0.0000 'International Tables Vol C Tables 4.2.6.8 and 6.1.1.4'
N N 0.0061 0.0033 'International Tables Vol C Tables 4.2.6.8 and 6.1.1.4'
P P 0.1023 0.0942 'International Tables Vol C Tables 4.2.6.8 and 6.1.1.4'
Cl Cl 0.1484 0.1585 'International Tables Vol C Tables 4.2.6.8 and 6.1.1.4'
Fe Fe 0.3463 0.8444 'International Tables Vol C Tables 4.2.6.8 and 6.1.1.4'
O O 0.0106 0.0060 'International Tables Vol C Tables 4.2.6.8 and 6.1.1.4'

loop_
_geom_angle_atom_site_label_1
_geom_angle_atom_site_label_2
_geom_angle_atom_site_label_3
_geom_angle
_geom_angle_site_symmetry_1
_geom_angle_site_symmetry_3
C1 Fe N1 81.57(7) . .
C1 Fe P3 86.28(6) . .
N1 Fe P3 88.36(5) . .
C1 Fe P1 86.57(6) . .
N1 Fe P1 88.20(5) . .
P3 Fe P1 172.45(3) . .
C1 Fe P2 102.92(6) . .
N1 Fe P2 175.51(5) . .
P3 Fe P2 92.05(3) . .
P1 Fe P2 91.90(3) . .
C1 Fe Cl 173.95(6) . .
N1 Fe Cl 92.59(5) . .
P3 Fe Cl 91.98(3) . .
P1 Fe Cl 94.89(3) . .
P2 Fe Cl 82.92(2) . .
C21 P3 C22 98.04(16) . .
C21 P3 C20 98.65(17) . .
C22 P3 C20 102.72(14) . .
C21 P3 Fe 116.67(10) . .
C22 P3 Fe 117.77(10) . .
C20 P3 Fe 119.27(11) . .
C19 P2 C17 96.68(18) . .
C19 P2 C18 98.35(14) . .
C17 P2 C18 98.40(14) . .
C19 P2 Fe 116.65(11) . .
C17 P2 Fe 117.21(11) . .
C18 P2 Fe 124.39(8) . .
C16 P1 C15 98.05(15) . .
C16 P1 C14 99.02(16) . .
C15 P1 C14 102.61(14) . .
C16 P1 Fe 115.30(10) . .
C15 P1 Fe 117.93(10) . .
C14 P1 Fe 120.16(12) . .
C7 N1 C8 115.22(17) . .
C7 N1 Fe 113.23(14) . .
C8 N1 Fe 131.55(13) . .
C2 C1 C6 112.98(18) . .
C2 C1 Fe 133.62(15) . .
C6 C1 Fe 113.40(14) . .
C9 C8 C13 119.0(2) . .
C9 C8 N1 120.5(2) . .
C13 C8 N1 120.5(2) . .
N1 C7 C6 117.72(19) . .
C5 C6 C1 124.2(2) . .
C5 C6 C7 121.8(2) . .
C1 C6 C7 114.08(19) . .
C3 C2 C1 123.2(2) . .
C8 C9 C10 119.9(2) . .
C2 C3 C4 121.4(2) . .
C12 C11 C10 119.7(2) . .
C4 C5 C6 119.6(2) . .
C11 C12 C13 120.5(3) . .
C8 C13 C12 120.2(3) . .
C11 C10 C9 120.7(3) . .
C5 C4 C3 118.6(2) . .
O1 C36 O1 180.000(1) 3_756 .
O1 C36 C44 16(2) 3_756 .
O1 C36 C44 164(2) . .
O1 C36 C44 164(2) 3_756 3_756
O1 C36 C44 16(2) . 3_756
C44 C36 C44 180.0(7) . 3_756
C44 O1 C36 125(7) 3_756 .
C44 O1 C45 32(7) 3_756 .
C36 O1 C45 150.8(19) . .
O1 C44 C45 129(9) 3_756 3_756
O1 C44 C36 38(6) 3_756 .
C45 C44 C36 157(9) 3_756 .
O1 C44 C47 151(10) 3_756 3_756
C45 C44 C47 74(8) 3_756 3_756
C36 C44 C47 113(7) . 3_756
C44 C45 O1 20(4) 3_756 .
C44 C45 C47 75(7) 3_756 .
O1 C45 C47 93(6) . .
C44 C47 C45 31(3) 3_756 .

loop_
_geom_bond_atom_site_label_1
_geom_bond_atom_site_label_2
_geom_bond_distance
_geom_bond_site_symmetry_2
Fe C1 1.958(2) .
Fe N1 2.0549(16) .
Fe P3 2.2553(7) .
Fe P1 2.2697(7) .
Fe P2 2.2824(6) .
Fe Cl 2.3937(6) .
P3 C21 1.832(3) .
P3 C22 1.835(2) .
P3 C20 1.838(3) .
P2 C19 1.835(3) .
P2 C17 1.841(3) .
P2 C18 1.844(2) .
P1 C16 1.832(3) .
P1 C15 1.838(3) .
P1 C14 1.844(3) .
N1 C7 1.294(3) .
N1 C8 1.448(3) .
C1 C2 1.415(3) .
C1 C6 1.423(3) .
C8 C9 1.381(3) .
C8 C13 1.381(3) .
C7 C6 1.435(3) .
C6 C5 1.399(3) .
C2 C3 1.383(3) .
C9 C10 1.391(3) .
C3 C4 1.385(4) .
C11 C12 1.362(4) .
C11 C10 1.365(4) .
C5 C4 1.378(4) .
C12 C13 1.390(4) .
C36 O1 1.185(12) 3_756
C36 O1 1.185(12) .
C36 C44 1.55(7) .
C36 C44 1.55(7) 3_756
O1 C44 0.53(7) 3_756
O1 C45 1.245(10) .
C44 O1 0.53(7) 3_756
C44 C45 0.84(7) 3_756
C44 C47 1.58(9) 3_756
C45 C44 0.84(7) 3_756
C45 C47 1.57(7) .
C47 C44 1.58(9) 3_756
